data_4037720
loop_
_publ_author_name
'Gurr, Joshua R.'
'Dai, Jingqiu'
'Philbin, Casey S.'
'Sartain, Hope T.'
'O'Donnell, Timothy J'
'Yoshida, Wesley Y.'
'Rheingold, Arnold L.'
'Williams, Philip G.'

_publ_section_title
;
 Tolyporphins L-R: Unusual Tetrapyrroles from a Brasilonema sp. of
 Cyanobacterium.
;
_journal_name_full 'The Journal of organic chemistry'
_journal_paper_doi 10.1021/acs.joc.9b01928
_journal_year 2019
_chemical_absolute_configuration ad
_chemical_formula_moiety 'C24 H22 N4 O2'
_chemical_formula_sum 'C24 H22 N4 O2'
_chemical_formula_weight 398.45
_space_group_crystal_system orthorhombic
_space_group_IT_number 20
_space_group_name_Hall 'C 2c 2'
_space_group_name_H-M_alt 'C 2 2 21'
_atom_sites_solution_hydrogens mixed
_atom_sites_solution_primary direct
_audit_creation_date 2019-04-26
_audit_creation_method
;
Olex2 1.2-beta
(compiled 2018.05.29 svn.r3508 for OlexSys, GUI svn.r5506)
;
_cell_angle_alpha 90
_cell_angle_beta 90
_cell_angle_gamma 90
_cell_formula_units_Z 8
_cell_length_a 18.3998(13)
_cell_length_b 22.4395(13)
_cell_length_c 9.6817(6)
_cell_measurement_reflns_used 9709
_cell_measurement_temperature 100
_cell_measurement_theta_max 68.457
_cell_measurement_theta_min 3.107
_cell_volume 3997.4(4)
_computing_cell_refinement 'SAINT v8.38A (Bruker, 2017)'
_computing_data_collection 'APEX3 v2017.3-0 (Bruker, 2017)'
_computing_data_reduction 'SAINT v8.38A (Bruker, 2017)'
_computing_molecular_graphics 'Olex2 (Dolomanov et al., 2009)'
_computing_publication_material 'Olex2 (Dolomanov et al., 2009)'
_computing_structure_refinement 'XL (Sheldrick, 2008)'
_computing_structure_solution 'ShelXT (Sheldrick, 2015)'
_diffrn_ambient_temperature 100.0
_diffrn_detector 'Bruker APEX-II CCD'
_diffrn_detector_area_resol_mean 7.9
_diffrn_detector_type 'CCD Area Detector'
_diffrn_measured_fraction_theta_full 0.991
_diffrn_measured_fraction_theta_max 0.991
_diffrn_measurement_device 'Fixed Chi Three-Circle Diffractometer'
_diffrn_measurement_device_type 'Bruker APEX-II CCD'
_diffrn_measurement_method '\f and \w scans'
_diffrn_radiation_monochromator 'Double Bounce Multilayer Mirrors'
_diffrn_radiation_probe x-ray
_diffrn_radiation_type CuK\a
_diffrn_radiation_wavelength 1.54178
_diffrn_reflns_av_R_equivalents 0.0317
_diffrn_reflns_av_unetI/netI 0.0150
_diffrn_reflns_Laue_measured_fraction_full 0.991
_diffrn_reflns_Laue_measured_fraction_max 0.991
_diffrn_reflns_limit_h_max 22
_diffrn_reflns_limit_h_min -22
_diffrn_reflns_limit_k_max 26
_diffrn_reflns_limit_k_min -23
_diffrn_reflns_limit_l_max 11
_diffrn_reflns_limit_l_min -10
_diffrn_reflns_number 35318
_diffrn_reflns_point_group_measured_fraction_full 0.989
_diffrn_reflns_point_group_measured_fraction_max 0.989
_diffrn_reflns_theta_full 67.679
_diffrn_reflns_theta_max 68.082
_diffrn_reflns_theta_min 3.106
_diffrn_source 'Micro Focus Rotating Anode'
_diffrn_source_type 'Rigaku MicroMax-007HF'
_diffrn_standards_number 0
_exptl_absorpt_coefficient_mu 0.695
_exptl_absorpt_correction_T_max 0.7531
_exptl_absorpt_correction_T_min 0.6816
_exptl_absorpt_correction_type multi-scan
_exptl_absorpt_process_details
'SADABS-2016/2 (Bruker,2016/2) was used for absorption correction. wR2(int) was 0.0673 before and 0.0469 after correction. The Ratio of minimum to maximum transmission is 0.9051. The \l/2 correction factor is Not present.'
_exptl_crystal_colour brown
_exptl_crystal_colour_primary brown
_exptl_crystal_density_diffrn 1.324
_exptl_crystal_description block
_exptl_crystal_F_000 1680
_exptl_crystal_size_max 0.31
_exptl_crystal_size_mid 0.28
_exptl_crystal_size_min 0.26
_refine_diff_density_max 0.205
_refine_diff_density_min -0.152
_refine_diff_density_rms 0.033
_refine_ls_abs_structure_details
;
 Flack x determined using 1492 quotients [(I+)-(I-)]/[(I+)+(I-)]
 (Parsons, Flack and Wagner, Acta Cryst. B69 (2013) 249-259).
;
_refine_ls_abs_structure_Flack 0.09(6)
_refine_ls_extinction_method none
_refine_ls_goodness_of_fit_ref 1.076
_refine_ls_hydrogen_treatment mixed
_refine_ls_matrix_type full
_refine_ls_number_parameters 287
_refine_ls_number_reflns 3611
_refine_ls_number_restraints 0
_refine_ls_restrained_S_all 1.076
_refine_ls_R_factor_all 0.0281
_refine_ls_R_factor_gt 0.0267
_refine_ls_shift/su_max 0.000
_refine_ls_shift/su_mean 0.000
_refine_ls_structure_factor_coef Fsqd
_refine_ls_weighting_details 'w=1/[\s^2^(Fo^2^)+(0.0357P)^2^+1.4477P] where P=(Fo^2^+2Fc^2^)/3'
_refine_ls_weighting_scheme calc
_refine_ls_wR_factor_gt 0.0662
_refine_ls_wR_factor_ref 0.0674
_reflns_Friedel_coverage 0.776
_reflns_Friedel_fraction_full 0.987
_reflns_Friedel_fraction_max 0.987
_reflns_number_gt 3473
_reflns_number_total 3611
_reflns_threshold_expression 'I > 2\s(I)'
_cod_data_source_file jo9b01928_si_005.cif
_cod_data_source_block orthoc_a
_cod_depositor_comments
;
The following automatic conversions were performed:

data item '_diffrn_radiation_probe' value 'X-ray' was changed to
'x-ray' in accordance with the
/home/data/users/saulius/crontab/automatic-downloads/rss-feeds/ACS/lib/dictionaries/cif_core.dic
dictionary named 'cif_core.dic' version 2.4.2 last updated on
2011-04-26.

Automatic conversion script
Id: cif_fix_values 7556 2019-12-06 15:28:31Z antanas 
;
_cod_database_code 4037720
_shelx_shelxl_version_number 2016/6
_shelx_space_group_comment
;
The symmetry employed for this shelxl refinement is uniquely defined
by the following loop, which should always be used as a source of
symmetry information in preference to the above space-group names.
They are only intended as comments.
;
_shelx_estimated_absorpt_t_max 0.840
_shelx_estimated_absorpt_t_min 0.813
_olex2_refinement_description
;
1. Fixed Uiso
 At 1.2 times of:
  All C(H) groups
 At 1.5 times of:
  All C(H,H,H) groups
2.a Aromatic/amide H refined with riding coordinates:
 C6(H6), C20(H20), C10(H10), C4(H4A), C16(H16), C22(H22), C12(H12)
2.b Idealised Me refined as rotating group:
 C8(H8A,H8B,H8C), C19(H19A,H19B,H19C), C14(H14A,H14B,H14C), C1(H1A,H1B,H1C)
;
_olex2_submission_special_instructions 'No special instructions were received'

loop_
_space_group_symop_operation_xyz
'x, y, z'
'-x, -y, z+1/2'
'-x, y, -z+1/2'
'x, -y, -z'
'x+1/2, y+1/2, z'
'-x+1/2, -y+1/2, z+1/2'
'-x+1/2, y+1/2, -z+1/2'
'x+1/2, -y+1/2, -z'

loop_
_atom_site_label
_atom_site_type_symbol
_atom_site_fract_x
_atom_site_fract_y
_atom_site_fract_z
_atom_site_U_iso_or_equiv
_atom_site_adp_type
_atom_site_occupancy
_atom_site_site_symmetry_order
_atom_site_calc_flag
_atom_site_refinement_flags_posn
O2 O 0.36983(7) 0.50740(6) 0.16856(14) 0.0283(3) Uani 1 1 d .
O1 O 0.28691(8) 0.57910(6) -0.04168(14) 0.0276(3) Uani 1 1 d .
N1 N 0.35949(8) 0.66128(7) 0.23309(15) 0.0204(3) Uani 1 1 d .
N2 N 0.32859(8) 0.78663(7) 0.18909(16) 0.0209(3) Uani 1 1 d .
N4 N 0.47388(8) 0.69141(7) 0.44339(15) 0.0229(3) Uani 1 1 d .
N3 N 0.44024(8) 0.81541(7) 0.39697(16) 0.0245(3) Uani 1 1 d .
C23 C 0.38586(9) 0.60579(8) 0.26623(18) 0.0202(4) Uani 1 1 d .
C3 C 0.30749(9) 0.65540(8) 0.13521(18) 0.0200(4) Uani 1 1 d .
C6 C 0.24093(10) 0.81134(8) 0.03737(18) 0.0219(4) Uani 1 1 d .
H6 H 0.204086 0.808134 -0.030964 0.026 Uiso 1 1 calc R
C24 C 0.35214(9) 0.55985(8) 0.17859(19) 0.0217(4) Uani 1 1 d .
C7 C 0.26568(10) 0.86329(8) 0.09459(19) 0.0221(4) Uani 1 1 d .
C9 C 0.32273(10) 0.84763(8) 0.19005(19) 0.0215(4) Uani 1 1 d .
C20 C 0.52842(10) 0.61580(10) 0.5541(2) 0.0269(4) Uani 1 1 d .
H20 H 0.541168 0.576571 0.581878 0.032 Uiso 1 1 calc R
C10 C 0.36442(10) 0.88612(9) 0.2684(2) 0.0244(4) Uani 1 1 d .
H10 H 0.354371 0.927387 0.257640 0.029 Uiso 1 1 calc R
C15 C 0.49542(10) 0.82286(9) 0.49172(19) 0.0261(4) Uani 1 1 d .
C21 C 0.47665(9) 0.63068(9) 0.44953(19) 0.0236(4) Uani 1 1 d .
C4 C 0.26977(10) 0.70178(8) 0.07314(18) 0.0217(4) Uani 1 1 d .
H4A H 0.233576 0.691205 0.007596 0.026 Uiso 1 1 calc R
C2 C 0.29030(10) 0.59064(8) 0.10176(19) 0.0216(4) Uani 1 1 d .
C17 C 0.52207(9) 0.71598(9) 0.53706(19) 0.0251(4) Uani 1 1 d .
C16 C 0.53215(10) 0.77668(10) 0.5570(2) 0.0271(4) Uani 1 1 d .
H16 H 0.568101 0.787870 0.622468 0.033 Uiso 1 1 calc R
C22 C 0.43710(10) 0.59160(9) 0.36551(19) 0.0228(4) Uani 1 1 d .
H22 H 0.446594 0.550347 0.378212 0.027 Uiso 1 1 calc R
C5 C 0.27997(9) 0.76256(8) 0.09787(18) 0.0208(4) Uani 1 1 d .
C12 C 0.46239(10) 0.91597(10) 0.4345(2) 0.0298(5) Uani 1 1 d .
H12 H 0.457930 0.958000 0.426226 0.036 Uiso 1 1 calc R
C11 C 0.41972(10) 0.87150(9) 0.3618(2) 0.0253(4) Uani 1 1 d .
C8 C 0.23928(11) 0.92540(9) 0.0717(2) 0.0276(4) Uani 1 1 d .
H8A H 0.200809 0.925186 0.001688 0.041 Uiso 1 1 calc GR
H8B H 0.279669 0.950346 0.039898 0.041 Uiso 1 1 calc GR
H8C H 0.220031 0.941440 0.158432 0.041 Uiso 1 1 calc GR
C18 C 0.55657(10) 0.66725(10) 0.60742(19) 0.0273(4) Uani 1 1 d .
C13 C 0.50975(11) 0.88620(9) 0.5163(2) 0.0294(5) Uani 1 1 d .
C19 C 0.61222(11) 0.67399(11) 0.7193(2) 0.0320(5) Uani 1 1 d .
H19A H 0.617051 0.636274 0.769490 0.048 Uiso 1 1 calc GR
H19B H 0.596884 0.705390 0.783351 0.048 Uiso 1 1 calc GR
H19C H 0.659110 0.684726 0.678264 0.048 Uiso 1 1 calc GR
C14 C 0.56759(11) 0.91054(11) 0.6106(2) 0.0369(5) Uani 1 1 d .
H14A H 0.560247 0.894937 0.704066 0.055 Uiso 1 1 calc GR
H14B H 0.564641 0.954137 0.612274 0.055 Uiso 1 1 calc GR
H14C H 0.615559 0.898386 0.576754 0.055 Uiso 1 1 calc GR
C1 C 0.21830(10) 0.57179(10) 0.1684(2) 0.0323(5) Uani 1 1 d .
H1A H 0.177977 0.592240 0.122319 0.048 Uiso 1 1 calc GR
H1B H 0.218754 0.582467 0.266553 0.048 Uiso 1 1 calc GR
H1C H 0.212160 0.528596 0.158963 0.048 Uiso 1 1 calc GR
H4 H 0.4470(13) 0.7160(11) 0.383(3) 0.040(7) Uiso 1 1 d .
H2 H 0.3619(12) 0.7659(9) 0.238(2) 0.025(5) Uiso 1 1 d .
H1 H 0.3146(15) 0.5502(12) -0.065(3) 0.050(8) Uiso 1 1 d .

loop_
_atom_site_aniso_label
_atom_site_aniso_U_11
_atom_site_aniso_U_22
_atom_site_aniso_U_33
_atom_site_aniso_U_23
_atom_site_aniso_U_13
_atom_site_aniso_U_12
O2 0.0294(7) 0.0247(7) 0.0309(7) -0.0009(5) -0.0050(6) 0.0013(6)
O1 0.0320(7) 0.0287(7) 0.0221(7) -0.0074(6) -0.0074(6) 0.0067(6)
N1 0.0166(7) 0.0275(8) 0.0171(7) -0.0015(6) 0.0007(6) 0.0022(6)
N2 0.0184(7) 0.0244(8) 0.0198(8) -0.0020(6) -0.0018(6) 0.0022(6)
N4 0.0172(7) 0.0341(9) 0.0173(8) -0.0011(6) -0.0029(6) 0.0024(7)
N3 0.0192(7) 0.0342(9) 0.0202(8) -0.0045(7) -0.0004(6) -0.0007(7)
C23 0.0156(8) 0.0271(10) 0.0178(9) 0.0007(7) 0.0040(7) 0.0004(7)
C3 0.0148(8) 0.0270(10) 0.0182(9) -0.0036(7) 0.0023(6) 0.0005(7)
C6 0.0191(9) 0.0283(10) 0.0182(9) 0.0006(7) -0.0004(7) 0.0019(7)
C24 0.0198(9) 0.0257(10) 0.0195(9) 0.0030(7) 0.0034(7) 0.0009(7)
C7 0.0196(9) 0.0283(10) 0.0183(9) 0.0008(7) 0.0042(7) 0.0007(7)
C9 0.0188(9) 0.0260(10) 0.0196(9) -0.0014(7) 0.0038(7) 0.0009(7)
C20 0.0195(9) 0.0424(12) 0.0190(10) 0.0033(8) 0.0005(7) 0.0070(8)
C10 0.0230(9) 0.0263(10) 0.0240(10) -0.0027(7) 0.0033(8) -0.0011(8)
C15 0.0181(8) 0.0397(11) 0.0205(9) -0.0075(8) 0.0023(7) -0.0013(8)
C21 0.0158(8) 0.0367(11) 0.0183(9) 0.0018(8) 0.0020(7) 0.0040(8)
C4 0.0184(9) 0.0284(10) 0.0184(9) -0.0042(7) -0.0009(7) 0.0021(7)
C2 0.0200(9) 0.0264(10) 0.0183(9) -0.0010(7) -0.0011(7) -0.0006(7)
C17 0.0146(8) 0.0453(12) 0.0154(9) -0.0021(8) 0.0005(7) 0.0013(8)
C16 0.0167(9) 0.0450(12) 0.0195(10) -0.0071(8) -0.0014(7) -0.0021(8)
C22 0.0191(9) 0.0287(10) 0.0208(10) 0.0016(7) 0.0026(7) 0.0032(8)
C5 0.0170(8) 0.0288(10) 0.0167(9) -0.0017(7) 0.0012(7) 0.0016(7)
C12 0.0262(10) 0.0328(11) 0.0304(12) -0.0099(9) 0.0022(8) -0.0047(9)
C11 0.0218(9) 0.0306(10) 0.0236(10) -0.0049(8) 0.0030(7) -0.0022(8)
C8 0.0272(10) 0.0280(10) 0.0276(10) 0.0012(8) -0.0019(8) 0.0007(8)
C18 0.0158(8) 0.0481(12) 0.0178(9) -0.0019(8) 0.0005(7) 0.0041(8)
C13 0.0217(9) 0.0408(12) 0.0257(11) -0.0109(8) 0.0034(8) -0.0045(9)
C19 0.0210(9) 0.0549(14) 0.0200(9) -0.0015(8) -0.0039(8) 0.0061(9)
C14 0.0245(10) 0.0511(14) 0.0349(12) -0.0149(10) -0.0021(9) -0.0065(10)
C1 0.0204(9) 0.0398(12) 0.0368(11) 0.0051(9) -0.0008(9) -0.0025(9)

loop_
_atom_type_symbol
_atom_type_description
_atom_type_scat_dispersion_real
_atom_type_scat_dispersion_imag
_atom_type_scat_source
C C 0.0181 0.0091 'International Tables Vol C Tables 4.2.6.8 and 6.1.1.4'
H H 0.0000 0.0000 'International Tables Vol C Tables 4.2.6.8 and 6.1.1.4'
N N 0.0311 0.0180 'International Tables Vol C Tables 4.2.6.8 and 6.1.1.4'
O O 0.0492 0.0322 'International Tables Vol C Tables 4.2.6.8 and 6.1.1.4'

loop_
_geom_angle_atom_site_label_1
_geom_angle_atom_site_label_2
_geom_angle_atom_site_label_3
_geom_angle
C2 O1 H1 112(2)
C3 N1 C23 108.94(15)
C9 N2 H2 124.3(14)
C5 N2 C9 110.28(16)
C5 N2 H2 125.3(14)
C21 N4 C17 110.22(16)
C21 N4 H4 129.1(16)
C17 N4 H4 120.6(16)
C11 N3 C15 105.02(16)
N1 C23 C24 110.55(15)
N1 C23 C22 127.68(17)
C22 C23 C24 121.77(17)
N1 C3 C4 125.71(17)
N1 C3 C2 112.91(15)
C4 C3 C2 121.32(15)
C7 C6 H6 125.7
C7 C6 C5 108.55(17)
C5 C6 H6 125.7
O2 C24 C23 127.33(17)
O2 C24 C2 126.50(17)
C23 C24 C2 106.17(15)
C6 C7 C9 107.09(17)
C6 C7 C8 128.83(18)
C9 C7 C8 124.04(17)
N2 C9 C7 107.21(16)
N2 C9 C10 125.67(17)
C10 C9 C7 127.12(17)
C21 C20 H20 125.6
C18 C20 H20 125.6
C18 C20 C21 108.83(18)
C9 C10 H10 116.2
C9 C10 C11 127.69(18)
C11 C10 H10 116.2
N3 C15 C16 124.79(18)
N3 C15 C13 110.98(17)
C16 C15 C13 124.22(17)
N4 C21 C20 106.80(17)
N4 C21 C22 125.50(17)
C22 C21 C20 127.69(18)
C3 C4 H4A 116.9
C3 C4 C5 126.20(17)
C5 C4 H4A 116.9
O1 C2 C3 113.15(15)
O1 C2 C24 115.41(15)
O1 C2 C1 108.95(15)
C3 C2 C24 100.00(14)
C3 C2 C1 110.70(16)
C24 C2 C1 108.32(15)
N4 C17 C16 124.61(17)
N4 C17 C18 106.91(17)
C16 C17 C18 128.46(18)
C15 C16 H16 116.4
C17 C16 C15 127.13(17)
C17 C16 H16 116.4
C23 C22 C21 127.85(18)
C23 C22 H22 116.1
C21 C22 H22 116.1
N2 C5 C6 106.84(16)
N2 C5 C4 125.71(17)
C4 C5 C6 127.42(17)
C11 C12 H12 126.5
C13 C12 H12 126.5
C13 C12 C11 107.00(19)
N3 C11 C10 125.53(18)
N3 C11 C12 111.45(17)
C10 C11 C12 123.02(19)
C7 C8 H8A 109.5
C7 C8 H8B 109.5
C7 C8 H8C 109.5
H8A C8 H8B 109.5
H8A C8 H8C 109.5
H8B C8 H8C 109.5
C20 C18 C17 107.23(17)
C20 C18 C19 128.1(2)
C17 C18 C19 124.63(19)
C15 C13 C14 125.29(19)
C12 C13 C15 105.56(17)
C12 C13 C14 129.1(2)
C18 C19 H19A 109.5
C18 C19 H19B 109.5
C18 C19 H19C 109.5
H19A C19 H19B 109.5
H19A C19 H19C 109.5
H19B C19 H19C 109.5
C13 C14 H14A 109.5
C13 C14 H14B 109.5
C13 C14 H14C 109.5
H14A C14 H14B 109.5
H14A C14 H14C 109.5
H14B C14 H14C 109.5
C2 C1 H1A 109.5
C2 C1 H1B 109.5
C2 C1 H1C 109.5
H1A C1 H1B 109.5
H1A C1 H1C 109.5
H1B C1 H1C 109.5

loop_
_geom_bond_atom_site_label_1
_geom_bond_atom_site_label_2
_geom_bond_distance
O2 C24 1.225(2)
O1 C2 1.414(2)
O1 H1 0.86(3)
N1 C23 1.374(2)
N1 C3 1.353(2)
N2 C9 1.373(2)
N2 C5 1.368(2)
N2 H2 0.90(2)
N4 C21 1.365(3)
N4 C17 1.383(2)
N4 H4 0.94(3)
N3 C15 1.379(2)
N3 C11 1.357(3)
C23 C24 1.472(3)
C23 C22 1.383(3)
C3 C4 1.388(3)
C3 C2 1.522(3)
C6 H6 0.9500
C6 C7 1.369(3)
C6 C5 1.434(3)
C24 C2 1.525(2)
C7 C9 1.442(3)
C7 C8 1.492(3)
C9 C10 1.382(3)
C20 H20 0.9500
C20 C21 1.429(2)
C20 C18 1.367(3)
C10 H10 0.9500
C10 C11 1.400(3)
C15 C16 1.389(3)
C15 C13 1.465(3)
C21 C22 1.400(3)
C4 H4A 0.9500
C4 C5 1.397(3)
C2 C1 1.533(3)
C17 C16 1.388(3)
C17 C18 1.436(3)
C16 H16 0.9500
C22 H22 0.9500
C12 H12 0.9500
C12 C11 1.452(3)
C12 C13 1.354(3)
C8 H8A 0.9800
C8 H8B 0.9800
C8 H8C 0.9800
C18 C19 1.498(3)
C13 C14 1.505(3)
C19 H19A 0.9800
C19 H19B 0.9800
C19 H19C 0.9800
C14 H14A 0.9800
C14 H14B 0.9800
C14 H14C 0.9800
C1 H1A 0.9800
C1 H1B 0.9800
C1 H1C 0.9800
